data_7062811
loop_
_publ_author_name
'Zhang, Weidong'
'Zhou, Juanfang'
'Zhang, Chao'
'Liu, Xinliang'

_publ_section_title
;
 Aggregation-induced emission and reversible mechanoresponsive behavior of
 boryl substituted phenothiazine
;
_journal_issue 44
_journal_name_full 'New Journal of Chemistry'
_journal_page_first 20510
_journal_page_last 20516
_journal_paper_doi 10.1039/D3NJ04283A
_journal_volume 47
_journal_year 2023
_chemical_formula_sum 'C42 H38 B N S'
_chemical_formula_weight 599.60
_space_group_crystal_system monoclinic
_space_group_IT_number 14
_space_group_name_Hall '-P 2yn'
_space_group_name_H-M_alt 'P 1 21/n 1'
_atom_sites_solution_hydrogens geom
_audit_creation_method SHELXL-2018/3
_audit_update_record
;
2022-08-05 deposited with the CCDC.	2023-10-16 downloaded from the CCDC.
;
_cell_angle_alpha 90.000(2)
_cell_angle_beta 100.155(2)
_cell_angle_gamma 90.000(2)
_cell_formula_units_Z 8
_cell_length_a 13.5233(4)
_cell_length_b 16.5378(4)
_cell_length_c 30.5504(7)
_cell_measurement_temperature 293(2)
_cell_volume 6725.4(3)
_computing_structure_refinement 'SHELXL-2018/3 (Sheldrick, 2018)'
_diffrn_ambient_temperature 293(2)
_diffrn_measured_fraction_theta_full 0.999
_diffrn_measured_fraction_theta_max 0.993
_diffrn_radiation_type CuK\a
_diffrn_radiation_wavelength 1.54184
_diffrn_reflns_av_R_equivalents 0.0676
_diffrn_reflns_av_unetI/netI 0.0443
_diffrn_reflns_Laue_measured_fraction_full 0.999
_diffrn_reflns_Laue_measured_fraction_max 0.993
_diffrn_reflns_limit_h_max 16
_diffrn_reflns_limit_h_min -16
_diffrn_reflns_limit_k_max 14
_diffrn_reflns_limit_k_min -19
_diffrn_reflns_limit_l_max 36
_diffrn_reflns_limit_l_min -36
_diffrn_reflns_number 74535
_diffrn_reflns_point_group_measured_fraction_full 0.999
_diffrn_reflns_point_group_measured_fraction_max 0.993
_diffrn_reflns_theta_full 67.684
_diffrn_reflns_theta_max 68.209
_diffrn_reflns_theta_min 2.939
_exptl_absorpt_coefficient_mu 1.069
_exptl_crystal_density_diffrn 1.184
_exptl_crystal_F_000 2544
_refine_diff_density_max 0.337
_refine_diff_density_min -0.307
_refine_diff_density_rms 0.042
_refine_ls_extinction_coef 0.00172(13)
_refine_ls_extinction_expression Fc^*^=kFc[1+0.001xFc^2^\l^3^/sin(2\q)]^-1/4^
_refine_ls_extinction_method 'SHELXL-2018/3 (Sheldrick 2018)'
_refine_ls_goodness_of_fit_ref 1.015
_refine_ls_hydrogen_treatment constr
_refine_ls_matrix_type full
_refine_ls_number_parameters 812
_refine_ls_number_reflns 12232
_refine_ls_number_restraints 0
_refine_ls_restrained_S_all 1.015
_refine_ls_R_factor_all 0.0663
_refine_ls_R_factor_gt 0.0548
_refine_ls_shift/su_max 0.003
_refine_ls_shift/su_mean 0.000
_refine_ls_structure_factor_coef Fsqd
_refine_ls_weighting_details 'w=1/[\s^2^(Fo^2^)+(0.1149P)^2^+1.1344P] where P=(Fo^2^+2Fc^2^)/3'
_refine_ls_weighting_scheme calc
_refine_ls_wR_factor_gt 0.1687
_refine_ls_wR_factor_ref 0.1825
_reflns_Friedel_coverage 0.000
_reflns_number_gt 9639
_reflns_number_total 12232
_reflns_threshold_expression 'I > 2\s(I)'
_cod_data_source_file d3nj04283a2.cif
_cod_data_source_block c
_cod_depositor_comments 'Adding full bibliography for 7062809--7062811.cif.'
_cod_original_cell_volume 6725.5(3)
_cod_original_sg_symbol_H-M 'P 21/n'
_cod_database_code 7062811
_shelx_shelxl_version_number 2018/3
_shelx_space_group_comment
;
The symmetry employed for this shelxl refinement is uniquely defined
by the following loop, which should always be used as a source of
symmetry information in preference to the above space-group names.
They are only intended as comments.
;

loop_
_space_group_symop_operation_xyz
'x, y, z'
'-x+1/2, y+1/2, -z+1/2'
'-x, -y, -z'
'x-1/2, -y-1/2, z-1/2'

loop_
_atom_site_label
_atom_site_type_symbol
_atom_site_fract_x
_atom_site_fract_y
_atom_site_fract_z
_atom_site_U_iso_or_equiv
_atom_site_adp_type
_atom_site_occupancy
_atom_site_site_symmetry_order
_atom_site_calc_flag
_atom_site_refinement_flags_posn
_atom_site_refinement_flags_adp
_atom_site_refinement_flags_occupancy
_atom_site_disorder_assembly
_atom_site_disorder_group
C1 C -1.09917(16) 0.36376(13) -0.37634(8) 0.0541(5) Uani 1 1 d . . . . .
C2 C -1.08555(16) 0.28204(13) -0.36601(8) 0.0552(5) Uani 1 1 d . . . . .
H2A H -1.025360 0.257460 -0.369168 0.066 Uiso 1 1 calc R U . . .
C3 C -1.15840(16) 0.23643(13) -0.35126(8) 0.0537(5) Uani 1 1 d . . . . .
H3A H -1.147193 0.181602 -0.345701 0.064 Uiso 1 1 calc R U . . .
C4 C -1.24847(15) 0.27089(12) -0.34453(7) 0.0504(5) Uani 1 1 d . . . . .
C5 C -1.01837(18) 0.05805(16) -0.23112(12) 0.0772(8) Uani 1 1 d . . . . .
C6 C -1.42538(15) 0.24029(12) -0.34968(7) 0.0481(5) Uani 1 1 d . . . . .
C7 C -1.49161(15) 0.17620(12) -0.35981(7) 0.0490(5) Uani 1 1 d . . . . .
H7A H -1.471235 0.124236 -0.350689 0.059 Uiso 1 1 calc R U . . .
C8 C -1.58740(16) 0.18856(13) -0.38326(7) 0.0511(5) Uani 1 1 d . . . . .
H8A H -1.631411 0.145000 -0.388422 0.061 Uiso 1 1 calc R U . . .
C9 C -1.61984(15) 0.26469(13) -0.39941(7) 0.0513(5) Uani 1 1 d . . . . .
C10 C -1.55317(16) 0.32898(13) -0.38913(8) 0.0572(5) Uani 1 1 d . . . . .
H10A H -1.572872 0.380566 -0.399224 0.069 Uiso 1 1 calc R U . . .
C11 C -1.45783(16) 0.31769(12) -0.36411(8) 0.0541(5) Uani 1 1 d . . . . .
C12 C -1.16786(19) 0.24305(15) -0.20978(9) 0.0698(7) Uani 1 1 d . . . . .
H12A H -1.229168 0.263949 -0.226642 0.105 Uiso 1 1 calc R U . . .
H12B H -1.177258 0.231703 -0.179966 0.105 Uiso 1 1 calc R U . . .
H12C H -1.115350 0.282326 -0.209114 0.105 Uiso 1 1 calc R U . . .
C13 C -1.26424(16) 0.35230(13) -0.35608(8) 0.0561(5) Uani 1 1 d . . . . .
C14 C -1.19112(17) 0.39740(13) -0.37208(9) 0.0597(6) Uani 1 1 d . . . . .
H14A H -1.204177 0.451119 -0.380066 0.072 Uiso 1 1 calc R U . . .
C15 C -1.52432(17) 0.19971(16) -0.22161(7) 0.0601(6) Uani 1 1 d . . . . .
H15A H -1.556294 0.242520 -0.210120 0.072 Uiso 1 1 calc R U . . .
C16 C -0.91924(17) 0.40074(15) -0.37383(8) 0.0621(6) Uani 1 1 d . . . . .
H16A H -0.901409 0.361003 -0.352349 0.075 Uiso 1 1 calc R U . . .
C17 C -0.8453(2) 0.44674(18) -0.38761(10) 0.0763(8) Uani 1 1 d . . . . .
H17A H -0.778342 0.438593 -0.374889 0.092 Uiso 1 1 calc R U . . .
C18 C -0.40035(15) 0.34815(12) -0.09623(7) 0.0506(5) Uani 1 1 d . . . . .
H18A H -0.339388 0.375352 -0.093579 0.061 Uiso 1 1 calc R U . . .
C19 C -1.0438(2) 0.47181(15) -0.42432(10) 0.0704(7) Uani 1 1 d . . . . .
H19A H -1.110633 0.481120 -0.436864 0.084 Uiso 1 1 calc R U . . .
C20 C -1.71956(17) 0.27565(14) -0.42801(7) 0.0547(5) Uani 1 1 d . . . . .
C21 C -1.80192(17) 0.23088(16) -0.42115(8) 0.0630(6) Uani 1 1 d . . . . .
H21A H -1.794604 0.193720 -0.397956 0.076 Uiso 1 1 calc R U . . .
C22 C -1.55668(16) 0.12185(16) -0.21539(7) 0.0594(6) Uani 1 1 d . . . . .
C23 C -1.9072(2) 0.2942(2) -0.48232(10) 0.0813(8) Uani 1 1 d . . . . .
H23A H -1.969859 0.300860 -0.500220 0.098 Uiso 1 1 calc R U . . .
C24 C -1.8266(2) 0.33858(19) -0.49010(10) 0.0838(8) Uani 1 1 d . . . . .
H24A H -1.834686 0.374963 -0.513670 0.101 Uiso 1 1 calc R U . . .
C25 C -0.40194(15) 0.26472(13) -0.10073(7) 0.0497(5) Uani 1 1 d . . . . .
C26 C -1.42294(16) 0.07381(13) -0.25242(8) 0.0549(5) Uani 1 1 d . . . . .
C27 C -0.48804(15) 0.39232(12) -0.09556(7) 0.0465(4) Uani 1 1 d . . . . .
C28 C -1.50226(17) 0.05992(15) -0.23031(8) 0.0605(6) Uani 1 1 d . . . . .
H28A H -1.519727 0.006779 -0.225265 0.073 Uiso 1 1 calc R U . . .
C29 C -0.58929(14) 0.52307(12) -0.12575(7) 0.0446(4) Uani 1 1 d . . . . .
C30 C -0.59204(15) 0.59227(12) -0.15155(7) 0.0473(5) Uani 1 1 d . . . . .
H30A H -0.533596 0.622256 -0.150841 0.057 Uiso 1 1 calc R U . . .
C31 C -0.68029(15) 0.61779(12) -0.17845(7) 0.0461(4) Uani 1 1 d . . . . .
C32 C -0.76509(15) 0.56896(12) -0.18014(6) 0.0472(5) Uani 1 1 d . . . . .
H32A H -0.825113 0.584313 -0.198005 0.057 Uiso 1 1 calc R U . . .
C33 C -0.76162(14) 0.49800(12) -0.15573(6) 0.0446(4) Uani 1 1 d . . . . .
H33A H -0.818477 0.465483 -0.158395 0.054 Uiso 1 1 calc R U . . .
C34 C -0.67419(14) 0.47477(11) -0.12726(6) 0.0412(4) Uani 1 1 d . . . . .
C35 C -1.4212(2) 0.30566(14) -0.24772(10) 0.0718(7) Uani 1 1 d . . . . .
H35A H -1.366655 0.311507 -0.263794 0.108 Uiso 1 1 calc R U . . .
H35B H -1.479026 0.333879 -0.263122 0.108 Uiso 1 1 calc R U . . .
H35C H -1.402030 0.327883 -0.218420 0.108 Uiso 1 1 calc R U . . .
C36 C -0.58178(14) 0.35380(12) -0.10059(6) 0.0438(4) Uani 1 1 d . . . . .
C37 C -1.39449(15) 0.15412(12) -0.26174(7) 0.0493(5) Uani 1 1 d . . . . .
C38 C -0.49535(16) 0.22687(13) -0.10520(7) 0.0511(5) Uani 1 1 d . . . . .
H38A H -0.498790 0.170907 -0.108051 0.061 Uiso 1 1 calc R U . . .
C39 C -0.30875(16) 0.21776(13) -0.10186(8) 0.0540(5) Uani 1 1 d . . . . .
C40 C -0.31007(18) 0.15143(14) -0.13030(9) 0.0610(6) Uani 1 1 d . . . . .
H40A H -0.369538 0.136583 -0.148748 0.073 Uiso 1 1 calc R U . . .
C41 C -0.2226(2) 0.10753(15) -0.13106(11) 0.0742(7) Uani 1 1 d . . . . .
H41A H -0.223729 0.064129 -0.150507 0.089 Uiso 1 1 calc R U . . .
C42 C -1.19759(15) 0.13707(12) -0.27079(8) 0.0514(5) Uani 1 1 d . . . . .
C43 C -0.1352(2) 0.12745(18) -0.10363(12) 0.0825(8) Uani 1 1 d . . . . .
H43A H -0.077712 0.096578 -0.103680 0.099 Uiso 1 1 calc R U . . .
C44 C -0.76720(15) 0.29691(13) -0.05731(7) 0.0504(5) Uani 1 1 d . . . . .
C45 C -0.74631(18) 0.28125(14) -0.01112(8) 0.0607(6) Uani 1 1 d . . . . .
C46 C -0.7743(2) 0.20777(18) 0.00506(11) 0.0818(8) Uani 1 1 d . . . . .
H46A H -0.759742 0.198317 0.035523 0.098 Uiso 1 1 calc R U . . .
C47 C -0.8228(2) 0.14823(18) -0.02232(14) 0.0898(10) Uani 1 1 d . . . . .
C48 C -0.84073(19) 0.16275(16) -0.06714(12) 0.0780(8) Uani 1 1 d . . . . .
H48A H -0.872456 0.122962 -0.086093 0.094 Uiso 1 1 calc R U . . .
C49 C -0.82228(16) 0.45590(13) -0.06514(7) 0.0495(5) Uani 1 1 d . . . . .
C50 C -0.92789(17) 0.45383(15) -0.07781(8) 0.0605(6) Uani 1 1 d . . . . .
C51 C -0.9871(2) 0.51402(18) -0.06316(10) 0.0774(8) Uani 1 1 d . . . . .
H51A H -1.056262 0.512413 -0.072643 0.093 Uiso 1 1 calc R U . . .
C52 C -1.13932(16) 0.16640(13) -0.23114(8) 0.0570(5) Uani 1 1 d . . . . .
C53 C -0.78079(19) 0.52025(14) -0.03736(7) 0.0586(6) Uani 1 1 d . . . . .
C54 C -0.76548(18) 0.74659(14) -0.20664(8) 0.0599(6) Uani 1 1 d . . . . .
H54A H -0.820827 0.731208 -0.194356 0.072 Uiso 1 1 calc R U . . .
C55 C -0.68278(16) 0.69575(12) -0.20316(7) 0.0484(5) Uani 1 1 d . . . . .
C56 C -0.60178(19) 0.72043(14) -0.22216(8) 0.0601(6) Uani 1 1 d . . . . .
H56A H -0.545897 0.686992 -0.220283 0.072 Uiso 1 1 calc R U . . .
C57 C -0.6028(2) 0.79397(16) -0.24386(9) 0.0744(7) Uani 1 1 d . . . . .
H57A H -0.547952 0.809837 -0.256336 0.089 Uiso 1 1 calc R U . . .
C58 C -0.83469(19) 0.24376(18) -0.13567(9) 0.0752(7) Uani 1 1 d . . . . .
H58A H -0.812224 0.295831 -0.143770 0.113 Uiso 1 1 calc R U . . .
H58B H -0.799817 0.202218 -0.148793 0.113 Uiso 1 1 calc R U . . .
H58C H -0.905608 0.238766 -0.146236 0.113 Uiso 1 1 calc R U . . .
C59 C -0.58312(15) 0.27016(12) -0.10553(7) 0.0495(5) Uani 1 1 d . . . . .
H59A H -0.644110 0.242811 -0.109118 0.059 Uiso 1 1 calc R U . . .
C60 C -1.3719(2) -0.00056(15) -0.26690(12) 0.0860(9) Uani 1 1 d . . . . .
H60A H -1.318270 0.015648 -0.281820 0.129 Uiso 1 1 calc R U . . .
H60B H -1.345146 -0.032441 -0.241276 0.129 Uiso 1 1 calc R U . . .
H60C H -1.419822 -0.032042 -0.286783 0.129 Uiso 1 1 calc R U . . .
C61 C -1.01992(17) 0.41299(13) -0.39160(8) 0.0553(5) Uani 1 1 d . . . . .
C62 C -0.9224(2) 0.0157(2) -0.21055(17) 0.1225(15) Uani 1 1 d . . . . .
H62A H -0.911436 -0.029844 -0.228586 0.184 Uiso 1 1 calc R U . . .
H62B H -0.867027 0.052586 -0.208760 0.184 Uiso 1 1 calc R U . . .
H62C H -0.927768 -0.002573 -0.181234 0.184 Uiso 1 1 calc R U . . .
C63 C -0.6920(2) 0.34141(18) 0.02091(9) 0.0814(8) Uani 1 1 d . . . . .
H63A H -0.677669 0.388875 0.005045 0.122 Uiso 1 1 calc R U . . .
H63B H -0.733144 0.355807 0.042290 0.122 Uiso 1 1 calc R U . . .
H63C H -0.630191 0.318185 0.035970 0.122 Uiso 1 1 calc R U . . .
C64 C -0.98027(19) 0.38956(18) -0.10812(11) 0.0802(8) Uani 1 1 d . . . . .
H64A H -0.931524 0.352267 -0.115660 0.120 Uiso 1 1 calc R U . . .
H64B H -1.026811 0.361134 -0.093325 0.120 Uiso 1 1 calc R U . . .
H64C H -1.015941 0.414213 -0.134727 0.120 Uiso 1 1 calc R U . . .
C65 C -1.89468(19) 0.24010(18) -0.44796(9) 0.0734(7) Uani 1 1 d . . . . .
H65A H -1.948896 0.209355 -0.442616 0.088 Uiso 1 1 calc R U . . .
C66 C -1.0137(3) 0.6407(2) -0.02085(14) 0.1235(16) Uani 1 1 d . . . . .
H66A H -1.082614 0.628364 -0.032676 0.185 Uiso 1 1 calc R U . . .
H66B H -1.004381 0.642398 0.011026 0.185 Uiso 1 1 calc R U . . .
H66C H -0.996657 0.692231 -0.031892 0.185 Uiso 1 1 calc R U . . .
C67 C -1.6471(2) 0.1056(2) -0.19421(10) 0.0838(8) Uani 1 1 d . . . . .
H67A H -1.657600 0.048352 -0.192798 0.126 Uiso 1 1 calc R U . . .
H67B H -1.636127 0.127757 -0.164702 0.126 Uiso 1 1 calc R U . . .
H67C H -1.705198 0.130438 -0.211630 0.126 Uiso 1 1 calc R U . . .
C68 C -0.6702(2) 0.53342(16) -0.02235(8) 0.0732(7) Uani 1 1 d . . . . .
H68A H -0.633586 0.491049 -0.033850 0.110 Uiso 1 1 calc R U . . .
H68B H -0.651433 0.584668 -0.033149 0.110 Uiso 1 1 calc R U . . .
H68C H -0.654993 0.532956 0.009552 0.110 Uiso 1 1 calc R U . . .
C69 C -0.81328(16) 0.23502(14) -0.08558(9) 0.0584(6) Uani 1 1 d . . . . .
C70 C -1.44606(16) 0.21689(13) -0.24429(7) 0.0530(5) Uani 1 1 d . . . . .
C71 C -0.8559(4) 0.0693(2) -0.00361(19) 0.1464(19) Uani 1 1 d . . . . .
H71A H -0.837236 0.069586 0.028197 0.220 Uiso 1 1 calc R U . . .
H71B H -0.927447 0.063856 -0.011684 0.220 Uiso 1 1 calc R U . . .
H71C H -0.823780 0.024690 -0.015565 0.220 Uiso 1 1 calc R U . . .
C72 C -0.1320(2) 0.1934(2) -0.07583(12) 0.0859(9) Uani 1 1 d . . . . .
H72A H -0.072238 0.207519 -0.057395 0.103 Uiso 1 1 calc R U . . .
C73 C -0.9465(3) 0.57593(18) -0.03506(11) 0.0833(9) Uani 1 1 d . . . . .
C74 C -0.6859(2) 0.84373(16) -0.24690(9) 0.0771(8) Uani 1 1 d . . . . .
H74A H -0.687284 0.893116 -0.261551 0.092 Uiso 1 1 calc R U . . .
C75 C -0.8447(3) 0.57790(16) -0.02303(9) 0.0787(8) Uani 1 1 d . . . . .
H75A H -0.816036 0.619339 -0.004437 0.094 Uiso 1 1 calc R U . . .
C76 C -0.7659(2) 0.82014(15) -0.22836(9) 0.0719(7) Uani 1 1 d . . . . .
H76A H -0.821489 0.853908 -0.230309 0.086 Uiso 1 1 calc R U . . .
C77 C -0.21835(18) 0.23854(17) -0.07544(10) 0.0711(7) Uani 1 1 d . . . . .
H77A H -0.215411 0.283629 -0.057062 0.085 Uiso 1 1 calc R U . . .
C78 C -1.7334(2) 0.33013(16) -0.46349(9) 0.0701(7) Uani 1 1 d . . . . .
H78A H -1.679506 0.360882 -0.469241 0.084 Uiso 1 1 calc R U . . .
C79 C -0.8702(2) 0.50485(17) -0.42021(11) 0.0816(9) Uani 1 1 d . . . . .
H79A H -0.820293 0.535551 -0.429672 0.098 Uiso 1 1 calc R U . . .
C80 C -1.05229(17) 0.12557(16) -0.21207(10) 0.0707(7) Uani 1 1 d . . . . .
H80A H -1.015722 0.144697 -0.185434 0.085 Uiso 1 1 calc R U . . .
C81 C -0.9685(2) 0.51662(17) -0.43832(11) 0.0809(8) Uani 1 1 d . . . . .
H81A H -0.985489 0.555350 -0.460435 0.097 Uiso 1 1 calc R U . . .
C82 C -1.16156(17) 0.06969(13) -0.29111(9) 0.0603(6) Uani 1 1 d . . . . .
C83 C -1.2160(2) 0.03643(17) -0.33505(10) 0.0789(8) Uani 1 1 d . . . . .
H83A H -1.275495 0.067772 -0.344993 0.118 Uiso 1 1 calc R U . . .
H83B H -1.172741 0.039320 -0.356757 0.118 Uiso 1 1 calc R U . . .
H83C H -1.234334 -0.018875 -0.331225 0.118 Uiso 1 1 calc R U . . .
N2 N -1.32415(12) 0.22625(10) -0.32638(6) 0.0489(4) Uani 1 1 d . . . . .
N1 N -0.67143(11) 0.40205(9) -0.10086(5) 0.0426(4) Uani 1 1 d . . . . .
S1 S -0.47795(4) 0.49800(3) -0.08911(2) 0.05563(18) Uani 1 1 d . . . . .
S2 S -1.37752(4) 0.40122(3) -0.35071(3) 0.0684(2) Uani 1 1 d . . . . .
B2 B -0.74988(17) 0.38478(14) -0.07635(7) 0.0449(5) Uani 1 1 d . . . . .
B1 B -1.30547(18) 0.17408(14) -0.28831(9) 0.0490(5) Uani 1 1 d . . . . .
C84 C -1.07272(19) 0.03186(14) -0.27120(11) 0.0740(8) Uani 1 1 d . . . . .
H84B H -1.049424 -0.012247 -0.285311 0.089 Uiso 1 1 calc R U . . .

loop_
_atom_site_aniso_label
_atom_site_aniso_U_11
_atom_site_aniso_U_22
_atom_site_aniso_U_33
_atom_site_aniso_U_23
_atom_site_aniso_U_13
_atom_site_aniso_U_12
C1 0.0443(11) 0.0496(12) 0.0691(13) 0.0005(10) 0.0120(10) -0.0013(9)
C2 0.0452(12) 0.0519(12) 0.0698(14) 0.0061(10) 0.0134(10) 0.0065(9)
C3 0.0477(12) 0.0450(11) 0.0693(13) 0.0060(10) 0.0121(10) 0.0053(9)
C4 0.0424(11) 0.0411(10) 0.0675(13) 0.0000(9) 0.0089(9) -0.0011(8)
C5 0.0412(13) 0.0549(15) 0.134(3) 0.0247(15) 0.0096(14) -0.0001(11)
C6 0.0403(11) 0.0411(10) 0.0630(12) -0.0005(9) 0.0090(9) 0.0016(8)
C7 0.0481(11) 0.0395(10) 0.0590(12) 0.0013(9) 0.0079(9) -0.0001(9)
C8 0.0483(12) 0.0473(11) 0.0578(12) -0.0013(9) 0.0097(9) -0.0058(9)
C9 0.0447(11) 0.0517(12) 0.0584(12) 0.0020(9) 0.0117(9) 0.0039(9)
C10 0.0497(12) 0.0452(11) 0.0778(15) 0.0094(10) 0.0138(11) 0.0074(9)
C11 0.0442(11) 0.0403(11) 0.0790(14) 0.0007(10) 0.0138(10) 0.0007(9)
C12 0.0612(15) 0.0605(14) 0.0845(17) -0.0095(13) 0.0040(12) -0.0060(12)
C13 0.0436(11) 0.0419(11) 0.0836(15) -0.0014(10) 0.0133(10) 0.0002(9)
C14 0.0510(13) 0.0396(11) 0.0899(17) 0.0018(11) 0.0167(11) -0.0014(9)
C15 0.0490(12) 0.0750(16) 0.0559(12) -0.0013(11) 0.0084(10) 0.0108(11)
C16 0.0503(13) 0.0639(14) 0.0719(15) -0.0050(11) 0.0103(11) -0.0073(11)
C17 0.0571(15) 0.0803(19) 0.0949(19) -0.0202(16) 0.0225(13) -0.0156(13)
C18 0.0374(10) 0.0472(11) 0.0640(13) 0.0041(9) 0.0002(9) 0.0012(8)
C19 0.0625(15) 0.0583(14) 0.0924(18) 0.0120(13) 0.0189(13) 0.0035(12)
C20 0.0509(12) 0.0592(13) 0.0532(12) -0.0009(10) 0.0072(9) 0.0079(10)
C21 0.0516(13) 0.0724(15) 0.0623(13) 0.0016(11) 0.0029(10) -0.0005(11)
C22 0.0434(12) 0.0799(16) 0.0530(12) 0.0020(11) 0.0033(9) -0.0046(11)
C23 0.0687(18) 0.094(2) 0.0722(17) -0.0073(15) -0.0126(13) 0.0181(16)
C24 0.090(2) 0.086(2) 0.0688(16) 0.0142(14) -0.0018(14) 0.0228(17)
C25 0.0431(11) 0.0476(11) 0.0566(12) 0.0023(9) 0.0040(9) 0.0059(9)
C26 0.0487(12) 0.0497(12) 0.0652(13) 0.0003(10) 0.0075(10) -0.0051(9)
C27 0.0406(10) 0.0421(10) 0.0539(11) 0.0017(8) 0.0004(8) -0.0004(8)
C28 0.0522(13) 0.0625(14) 0.0645(14) 0.0024(11) 0.0044(10) -0.0112(11)
C29 0.0369(10) 0.0406(10) 0.0540(11) -0.0021(8) 0.0012(8) -0.0005(8)
C30 0.0395(10) 0.0401(10) 0.0612(12) -0.0010(9) 0.0055(8) -0.0027(8)
C31 0.0452(11) 0.0435(10) 0.0487(10) 0.0019(8) 0.0060(8) 0.0044(8)
C32 0.0396(10) 0.0517(11) 0.0470(10) 0.0029(9) -0.0013(8) 0.0039(9)
C33 0.0368(10) 0.0482(11) 0.0467(10) -0.0016(8) 0.0018(8) -0.0038(8)
C34 0.0395(10) 0.0380(9) 0.0449(10) -0.0022(8) 0.0043(8) 0.0011(8)
C35 0.0773(17) 0.0491(13) 0.0926(18) -0.0048(12) 0.0244(14) 0.0115(12)
C36 0.0381(10) 0.0423(10) 0.0491(10) 0.0004(8) 0.0031(8) 0.0024(8)
C37 0.0413(11) 0.0471(11) 0.0576(12) -0.0023(9) 0.0040(9) -0.0002(9)
C38 0.0467(11) 0.0415(11) 0.0644(13) -0.0011(9) 0.0076(9) 0.0029(9)
C39 0.0425(11) 0.0491(12) 0.0701(14) 0.0078(10) 0.0095(10) 0.0064(9)
C40 0.0519(13) 0.0478(12) 0.0841(16) 0.0018(11) 0.0143(11) 0.0053(10)
C41 0.0632(16) 0.0490(13) 0.116(2) 0.0032(14) 0.0308(15) 0.0093(11)
C42 0.0425(11) 0.0408(11) 0.0718(13) 0.0074(9) 0.0126(10) 0.0003(9)
C43 0.0542(15) 0.0649(16) 0.131(3) 0.0143(17) 0.0230(16) 0.0185(13)
C44 0.0391(10) 0.0488(11) 0.0637(13) 0.0053(9) 0.0100(9) 0.0038(9)
C45 0.0577(13) 0.0571(13) 0.0697(14) 0.0154(11) 0.0176(11) 0.0111(11)
C46 0.0806(19) 0.0713(18) 0.096(2) 0.0329(16) 0.0238(16) 0.0117(15)
C47 0.0679(18) 0.0633(17) 0.143(3) 0.0382(19) 0.0317(18) 0.0045(14)
C48 0.0470(13) 0.0518(14) 0.136(3) -0.0008(16) 0.0200(15) -0.0030(11)
C49 0.0525(12) 0.0488(11) 0.0484(11) 0.0081(9) 0.0126(9) 0.0069(9)
C50 0.0513(13) 0.0628(14) 0.0711(14) 0.0199(11) 0.0209(11) 0.0112(11)
C51 0.0655(16) 0.0782(18) 0.098(2) 0.0356(17) 0.0411(15) 0.0255(14)
C52 0.0432(11) 0.0495(12) 0.0767(15) 0.0074(11) 0.0062(10) -0.0060(9)
C53 0.0761(16) 0.0536(12) 0.0471(11) 0.0062(10) 0.0136(10) 0.0135(11)
C54 0.0521(13) 0.0558(13) 0.0690(14) 0.0071(11) 0.0032(10) 0.0074(10)
C55 0.0503(12) 0.0436(11) 0.0489(11) 0.0005(8) 0.0019(9) 0.0014(9)
C56 0.0626(14) 0.0557(13) 0.0635(13) 0.0072(11) 0.0155(11) 0.0036(11)
C57 0.0841(19) 0.0658(16) 0.0748(16) 0.0163(13) 0.0181(14) -0.0073(14)
C58 0.0526(14) 0.0804(18) 0.0878(19) -0.0234(14) -0.0008(12) -0.0083(13)
C59 0.0409(11) 0.0434(11) 0.0637(12) -0.0003(9) 0.0073(9) -0.0015(8)
C60 0.087(2) 0.0456(14) 0.134(3) -0.0033(14) 0.0433(19) -0.0100(13)
C61 0.0525(12) 0.0487(12) 0.0670(13) -0.0050(10) 0.0163(10) -0.0032(10)
C62 0.0539(17) 0.080(2) 0.223(5) 0.039(3) -0.006(2) 0.0139(15)
C63 0.097(2) 0.0815(19) 0.0598(15) 0.0123(13) -0.0019(14) 0.0086(16)
C64 0.0412(13) 0.0815(18) 0.115(2) 0.0141(16) 0.0050(13) 0.0011(12)
C65 0.0521(14) 0.0862(19) 0.0771(17) -0.0122(14) -0.0017(12) 0.0005(13)
C66 0.164(4) 0.102(3) 0.131(3) 0.035(2) 0.095(3) 0.071(3)
C67 0.0659(17) 0.114(2) 0.0746(17) 0.0012(16) 0.0218(13) -0.0125(16)
C68 0.0897(19) 0.0592(14) 0.0630(14) -0.0087(12) -0.0076(13) 0.0033(13)
C69 0.0383(11) 0.0500(12) 0.0864(16) -0.0015(11) 0.0097(10) -0.0001(9)
C70 0.0446(11) 0.0535(12) 0.0588(12) -0.0009(10) 0.0029(9) 0.0045(9)
C71 0.138(4) 0.083(2) 0.223(5) 0.065(3) 0.046(4) -0.017(2)
C72 0.0441(14) 0.090(2) 0.119(2) 0.0056(18) 0.0016(14) 0.0125(13)
C73 0.108(2) 0.0687(17) 0.0871(19) 0.0258(15) 0.0559(18) 0.0378(17)
C74 0.094(2) 0.0554(15) 0.0756(17) 0.0187(12) -0.0013(15) -0.0025(14)
C75 0.121(3) 0.0595(15) 0.0624(15) 0.0061(12) 0.0347(15) 0.0275(16)
C76 0.0717(17) 0.0538(14) 0.0837(17) 0.0110(12) -0.0043(13) 0.0137(12)
C77 0.0490(13) 0.0669(16) 0.0929(18) -0.0041(13) 0.0004(12) 0.0084(11)
C78 0.0707(16) 0.0693(16) 0.0701(15) 0.0118(12) 0.0120(12) 0.0110(13)
C79 0.082(2) 0.0676(17) 0.106(2) -0.0135(16) 0.0470(18) -0.0225(15)
C80 0.0431(12) 0.0636(15) 0.1004(19) 0.0159(14) -0.0004(12) -0.0064(11)
C81 0.090(2) 0.0589(15) 0.102(2) 0.0092(15) 0.0391(17) -0.0009(14)
C82 0.0536(13) 0.0401(11) 0.0911(17) 0.0035(11) 0.0239(12) 0.0016(10)
C83 0.0849(19) 0.0594(15) 0.099(2) -0.0162(14) 0.0327(16) -0.0034(14)
N2 0.0391(9) 0.0405(9) 0.0673(11) 0.0003(8) 0.0101(8) 0.0013(7)
N1 0.0371(8) 0.0394(8) 0.0493(9) 0.0016(7) 0.0025(6) 0.0019(6)
S1 0.0391(3) 0.0421(3) 0.0777(4) 0.0012(2) -0.0118(2) -0.0018(2)
S2 0.0463(3) 0.0379(3) 0.1236(6) -0.0020(3) 0.0223(3) 0.0004(2)
B2 0.0395(11) 0.0475(12) 0.0451(11) 0.0007(9) -0.0004(9) 0.0004(9)
B1 0.0456(12) 0.0352(11) 0.0652(14) -0.0055(10) 0.0072(10) -0.0005(9)
C84 0.0541(14) 0.0397(12) 0.135(2) 0.0117(14) 0.0346(16) 0.0060(10)

loop_
_atom_type_symbol
_atom_type_description
_atom_type_scat_dispersion_real
_atom_type_scat_dispersion_imag
_atom_type_scat_source
C C 0.0181 0.0091 'International Tables Vol C Tables 4.2.6.8 and 6.1.1.4'
H H 0.0000 0.0000 'International Tables Vol C Tables 4.2.6.8 and 6.1.1.4'
N N 0.0311 0.0180 'International Tables Vol C Tables 4.2.6.8 and 6.1.1.4'
B B 0.0090 0.0039 'International Tables Vol C Tables 4.2.6.8 and 6.1.1.4'
S S 0.3331 0.5567 'International Tables Vol C Tables 4.2.6.8 and 6.1.1.4'

loop_
_geom_angle_atom_site_label_1
_geom_angle_atom_site_label_2
_geom_angle_atom_site_label_3
_geom_angle
_geom_angle_site_symmetry_1
_geom_angle_site_symmetry_3
_geom_angle_publ_flag
C14 C1 C2 116.9(2) . . ?
C14 C1 C61 121.2(2) . . ?
C2 C1 C61 121.96(19) . . ?
C3 C2 C1 122.1(2) . . ?
C2 C3 C4 121.2(2) . . ?
C3 C4 C13 117.07(19) . . ?
C3 C4 N2 122.90(18) . . ?
C13 C4 N2 120.03(18) . . ?
C80 C5 C84 117.7(2) . . ?
C80 C5 C62 121.8(3) . . ?
C84 C5 C62 120.5(3) . . ?
C7 C6 C11 118.33(19) . . ?
C7 C6 N2 120.34(18) . . ?
C11 C6 N2 121.28(18) . . ?
C8 C7 C6 120.84(19) . . ?
C7 C8 C9 121.7(2) . . ?
C10 C9 C8 117.3(2) . . ?
C10 C9 C20 121.6(2) . . ?
C8 C9 C20 121.0(2) . . ?
C11 C10 C9 121.4(2) . . ?
C10 C11 C6 120.3(2) . . ?
C10 C11 S2 119.78(16) . . ?
C6 C11 S2 119.89(17) . . ?
C14 C13 C4 121.17(19) . . ?
C14 C13 S2 117.91(16) . . ?
C4 C13 S2 120.92(16) . . ?
C1 C14 C13 121.4(2) . . ?
C22 C15 C70 123.0(2) . . ?
C17 C16 C61 120.9(3) . . ?
C16 C17 C79 120.4(3) . . ?
C25 C18 C27 121.58(19) . . ?
C81 C19 C61 120.3(3) . . ?
C21 C20 C78 117.5(2) . . ?
C21 C20 C9 121.2(2) . . ?
C78 C20 C9 121.3(2) . . ?
C65 C21 C20 121.5(2) . . ?
C15 C22 C28 116.4(2) . . ?
C15 C22 C67 121.7(2) . . ?
C28 C22 C67 121.9(2) . . ?
C24 C23 C65 119.3(3) . . ?
C23 C24 C78 121.1(3) . . ?
C18 C25 C38 117.02(18) . . ?
C18 C25 C39 121.60(19) . . ?
C38 C25 C39 121.36(19) . . ?
C28 C26 C37 120.8(2) . . ?
C28 C26 C60 116.1(2) . . ?
C37 C26 C60 123.0(2) . . ?
C18 C27 C36 120.96(18) . . ?
C18 C27 S1 118.13(15) . . ?
C36 C27 S1 120.90(15) . . ?
C26 C28 C22 122.7(2) . . ?
C30 C29 C34 121.02(18) . . ?
C30 C29 S1 119.36(15) . . ?
C34 C29 S1 119.59(15) . . ?
C29 C30 C31 121.40(18) . . ?
C30 C31 C32 117.40(18) . . ?
C30 C31 C55 120.14(18) . . ?
C32 C31 C55 122.43(17) . . ?
C33 C32 C31 121.33(18) . . ?
C32 C33 C34 120.92(18) . . ?
C33 C34 C29 117.82(17) . . ?
C33 C34 N1 120.91(17) . . ?
C29 C34 N1 121.26(16) . . ?
C59 C36 C27 117.23(17) . . ?
C59 C36 N1 123.47(17) . . ?
C27 C36 N1 119.29(17) . . ?
C70 C37 C26 116.3(2) . . ?
C70 C37 B1 120.50(19) . . ?
C26 C37 B1 123.18(18) . . ?
C59 C38 C25 121.94(19) . . ?
C77 C39 C40 118.1(2) . . ?
C77 C39 C25 121.5(2) . . ?
C40 C39 C25 120.4(2) . . ?
C41 C40 C39 120.1(2) . . ?
C43 C41 C40 120.7(3) . . ?
C82 C42 C52 117.9(2) . . ?
C82 C42 B1 121.8(2) . . ?
C52 C42 B1 119.92(19) . . ?
C41 C43 C72 120.0(2) . . ?
C69 C44 C45 117.8(2) . . ?
C69 C44 B2 120.94(19) . . ?
C45 C44 B2 120.9(2) . . ?
C46 C45 C44 119.8(3) . . ?
C46 C45 C63 118.9(2) . . ?
C44 C45 C63 121.4(2) . . ?
C47 C46 C45 122.6(3) . . ?
C48 C47 C46 117.5(3) . . ?
C48 C47 C71 120.9(4) . . ?
C46 C47 C71 121.6(4) . . ?
C47 C48 C69 122.7(3) . . ?
C50 C49 C53 117.2(2) . . ?
C50 C49 B2 123.3(2) . . ?
C53 C49 B2 119.15(19) . . ?
C51 C50 C49 120.2(3) . . ?
C51 C50 C64 117.8(2) . . ?
C49 C50 C64 122.0(2) . . ?
C73 C51 C50 122.5(3) . . ?
C80 C52 C42 119.7(2) . . ?
C80 C52 C12 119.3(2) . . ?
C42 C52 C12 121.0(2) . . ?
C75 C53 C49 119.7(3) . . ?
C75 C53 C68 116.1(2) . . ?
C49 C53 C68 124.1(2) . . ?
C76 C54 C55 120.3(2) . . ?
C56 C55 C54 118.3(2) . . ?
C56 C55 C31 121.11(19) . . ?
C54 C55 C31 120.57(19) . . ?
C57 C56 C55 121.1(2) . . ?
C74 C57 C56 119.7(3) . . ?
C38 C59 C36 121.23(19) . . ?
C16 C61 C19 118.0(2) . . ?
C16 C61 C1 120.6(2) . . ?
C19 C61 C1 121.3(2) . . ?
C23 C65 C21 120.3(3) . . ?
C48 C69 C44 119.5(3) . . ?
C48 C69 C58 118.1(2) . . ?
C44 C69 C58 122.3(2) . . ?
C15 C70 C37 120.6(2) . . ?
C15 C70 C35 115.5(2) . . ?
C37 C70 C35 123.9(2) . . ?
C43 C72 C77 119.8(3) . . ?
C75 C73 C51 117.1(2) . . ?
C75 C73 C66 122.3(4) . . ?
C51 C73 C66 120.5(3) . . ?
C76 C74 C57 119.8(2) . . ?
C73 C75 C53 123.2(3) . . ?
C74 C76 C54 120.9(2) . . ?
C39 C77 C72 121.3(3) . . ?
C24 C78 C20 120.3(3) . . ?
C81 C79 C17 119.2(3) . . ?
C5 C80 C52 122.5(3) . . ?
C79 C81 C19 121.1(3) . . ?
C84 C82 C42 120.2(2) . . ?
C84 C82 C83 118.0(2) . . ?
C42 C82 C83 121.8(2) . . ?
B1 N2 C6 120.78(17) . . ?
B1 N2 C4 125.55(17) . . ?
C6 N2 C4 113.65(16) . . ?
B2 N1 C34 120.64(16) . . ?
B2 N1 C36 125.69(16) . . ?
C34 N1 C36 113.60(15) . . ?
C29 S1 C27 97.01(9) . . ?
C11 S2 C13 97.39(10) . . ?
N1 B2 C44 122.80(18) . . ?
N1 B2 C49 120.11(18) . . ?
C44 B2 C49 117.04(17) . . ?
N2 B1 C42 121.72(19) . . ?
N2 B1 C37 119.64(18) . . ?
C42 B1 C37 118.61(19) . . ?
C5 C84 C82 121.9(2) . . ?

loop_
_geom_bond_atom_site_label_1
_geom_bond_atom_site_label_2
_geom_bond_distance
_geom_bond_site_symmetry_2
_geom_bond_publ_flag
C1 C14 1.389(3) . ?
C1 C2 1.393(3) . ?
C1 C61 1.485(3) . ?
C2 C3 1.378(3) . ?
C3 C4 1.393(3) . ?
C4 C13 1.399(3) . ?
C4 N2 1.449(3) . ?
C5 C80 1.375(4) . ?
C5 C84 1.382(4) . ?
C5 C62 1.511(4) . ?
C6 C7 1.387(3) . ?
C6 C11 1.399(3) . ?
C6 N2 1.446(3) . ?
C7 C8 1.380(3) . ?
C8 C9 1.395(3) . ?
C9 C10 1.394(3) . ?
C9 C20 1.483(3) . ?
C10 C11 1.391(3) . ?
C11 S2 1.760(2) . ?
C12 C52 1.507(3) . ?
C13 C14 1.394(3) . ?
C13 S2 1.765(2) . ?
C15 C22 1.384(4) . ?
C15 C70 1.393(3) . ?
C16 C17 1.380(3) . ?
C16 C61 1.389(3) . ?
C17 C79 1.382(4) . ?
C18 C25 1.386(3) . ?
C18 C27 1.396(3) . ?
C19 C81 1.386(4) . ?
C19 C61 1.392(3) . ?
C20 C21 1.384(3) . ?
C20 C78 1.397(3) . ?
C21 C65 1.380(3) . ?
C22 C28 1.384(4) . ?
C22 C67 1.505(3) . ?
C23 C24 1.370(4) . ?
C23 C65 1.367(4) . ?
C24 C78 1.381(4) . ?
C25 C38 1.395(3) . ?
C25 C39 1.486(3) . ?
C26 C28 1.384(3) . ?
C26 C37 1.425(3) . ?
C26 C60 1.514(3) . ?
C27 C36 1.403(3) . ?
C27 S1 1.761(2) . ?
C29 C30 1.386(3) . ?
C29 C34 1.393(3) . ?
C29 S1 1.760(2) . ?
C30 C31 1.390(3) . ?
C31 C32 1.396(3) . ?
C31 C55 1.491(3) . ?
C32 C33 1.387(3) . ?
C33 C34 1.393(3) . ?
C34 N1 1.445(2) . ?
C35 C70 1.514(3) . ?
C36 C59 1.391(3) . ?
C36 N1 1.450(2) . ?
C37 C70 1.407(3) . ?
C37 B1 1.600(3) . ?
C38 C59 1.385(3) . ?
C39 C77 1.384(3) . ?
C39 C40 1.397(3) . ?
C40 C41 1.392(3) . ?
C41 C43 1.363(4) . ?
C42 C82 1.404(3) . ?
C42 C52 1.410(3) . ?
C42 B1 1.586(3) . ?
C43 C72 1.378(4) . ?
C44 C69 1.411(3) . ?
C44 C45 1.413(3) . ?
C44 B2 1.598(3) . ?
C45 C46 1.389(4) . ?
C45 C63 1.494(4) . ?
C46 C47 1.381(5) . ?
C47 C48 1.369(5) . ?
C47 C71 1.524(4) . ?
C48 C69 1.399(4) . ?
C49 C50 1.413(3) . ?
C49 C53 1.414(3) . ?
C49 B2 1.605(3) . ?
C50 C51 1.399(4) . ?
C50 C64 1.503(4) . ?
C51 C73 1.385(5) . ?
C52 C80 1.392(3) . ?
C53 C75 1.408(3) . ?
C53 C68 1.500(4) . ?
C54 C76 1.385(3) . ?
C54 C55 1.388(3) . ?
C55 C56 1.389(3) . ?
C56 C57 1.384(3) . ?
C57 C74 1.383(4) . ?
C58 C69 1.514(4) . ?
C66 C73 1.516(4) . ?
C72 C77 1.388(4) . ?
C73 C75 1.361(5) . ?
C74 C76 1.363(4) . ?
C79 C81 1.362(4) . ?
C82 C84 1.395(3) . ?
C82 C83 1.516(4) . ?
N2 B1 1.434(3) . ?
N1 B2 1.431(3) . ?
